data_7207053
loop_
_publ_author_name
'Kan, Wei-Qiu'
'Ma, Jian-Fang'
'Liu, Bo'
'Yang, Jin'

_publ_section_title
;
 A series of coordination polymers based on
 5,5&#x2032;-(ethane-1,2-diyl)-bis(oxy)diisophthalic acid and structurally
 related N-donor ligands: syntheses, structures and properties
;
_journal_issue 1
_journal_name_full CrystEngComm
_journal_page_first 286
_journal_paper_doi 10.1039/c1ce05877k
_journal_volume 14
_journal_year 2012
_chemical_formula_moiety 'C39 H31 Co2 N6 O10, 2.5(H2 O)'
_chemical_formula_sum 'C39 H36 Co2 N6 O12.5'
_chemical_formula_weight 906.60
_chemical_name_systematic
;
?
;
_space_group_IT_number 2
_symmetry_cell_setting triclinic
_symmetry_space_group_name_Hall '-P 1'
_symmetry_space_group_name_H-M 'P -1'
_atom_sites_solution_hydrogens geom
_atom_sites_solution_primary direct
_atom_sites_solution_secondary difmap
_audit_creation_method SHELXL-97
_cell_angle_alpha 91.588(5)
_cell_angle_beta 100.888(5)
_cell_angle_gamma 115.561(7)
_cell_formula_units_Z 2
_cell_length_a 12.6861(8)
_cell_length_b 13.3872(10)
_cell_length_c 13.4602(8)
_cell_measurement_reflns_used 2322
_cell_measurement_temperature 293(2)
_cell_measurement_theta_max 25.2940
_cell_measurement_theta_min 2.9923
_cell_volume 2009.7(3)
_computing_cell_refinement CrysAlis
_computing_data_collection 'CrysAlis (Oxford Diffraction, 2006)'
_computing_data_reduction CrysAlis
_computing_structure_refinement 'SHELXL-97 (Sheldrick, 1997)'
_computing_structure_solution 'SHELXL-97 (Sheldrick, 1997)'
_diffrn_ambient_temperature 293(2)
_diffrn_detector_area_resol_mean 10.0
_diffrn_measured_fraction_theta_full 0.996
_diffrn_measured_fraction_theta_max 0.996
_diffrn_measurement_device_type 'Oxford Diffraction Gemini R Ultra'
_diffrn_measurement_method '\w scan'
_diffrn_radiation_monochromator graphite
_diffrn_radiation_source 'fine-focus sealed tube'
_diffrn_radiation_type MoK\a
_diffrn_radiation_wavelength 0.71073
_diffrn_reflns_av_R_equivalents 0.0574
_diffrn_reflns_av_sigmaI/netI 0.2336
_diffrn_reflns_limit_h_max 14
_diffrn_reflns_limit_h_min -15
_diffrn_reflns_limit_k_max 16
_diffrn_reflns_limit_k_min -13
_diffrn_reflns_limit_l_max 16
_diffrn_reflns_limit_l_min -15
_diffrn_reflns_number 13200
_diffrn_reflns_theta_full 25.35
_diffrn_reflns_theta_max 25.35
_diffrn_reflns_theta_min 3.00
_exptl_absorpt_coefficient_mu 0.897
_exptl_absorpt_correction_T_max 1.00000
_exptl_absorpt_correction_T_min 0.98452
_exptl_absorpt_correction_type multi-scan
_exptl_absorpt_process_details
;
CrysAlis (Oxford Diffraction, 2006)
;
_exptl_crystal_colour purple
_exptl_crystal_density_diffrn 1.498
_exptl_crystal_density_method 'not measured'
_exptl_crystal_description block
_exptl_crystal_F_000 932
_exptl_crystal_size_max 0.22
_exptl_crystal_size_mid 0.20
_exptl_crystal_size_min 0.18
_refine_diff_density_max 0.621
_refine_diff_density_min -0.534
_refine_diff_density_rms 0.061
_refine_ls_extinction_method none
_refine_ls_goodness_of_fit_ref 0.797
_refine_ls_hydrogen_treatment constr
_refine_ls_matrix_type full
_refine_ls_number_parameters 541
_refine_ls_number_reflns 7336
_refine_ls_number_restraints 6
_refine_ls_restrained_S_all 0.810
_refine_ls_R_factor_all 0.1300
_refine_ls_R_factor_gt 0.0462
_refine_ls_shift/su_max 0.001
_refine_ls_shift/su_mean 0.000
_refine_ls_structure_factor_coef Fsqd
_refine_ls_weighting_details 'calc w=1/[\s^2^(Fo^2^)+(0.0000P)^2^+0.0000P] where P=(Fo^2^+2Fc^2^)/3'
_refine_ls_weighting_scheme calc
_refine_ls_wR_factor_gt 0.0613
_refine_ls_wR_factor_ref 0.0663
_reflns_number_gt 2995
_reflns_number_total 7336
_reflns_threshold_expression >2\s(I)
_cod_data_source_file c1ce05877k.txt
_cod_data_source_block compound-3
_cod_original_cell_volume 2009.7(2)
_cod_original_sg_symbol_Hall '-P 1 '
_cod_original_sg_symbol_H-M p-1
_cod_original_formula_sum 'C39 H36 Co2 N6 O12.50'
_cod_database_code 7207053

loop_
_symmetry_equiv_pos_as_xyz
'x, y, z'
'-x, -y, -z'

loop_
_atom_site_label
_atom_site_type_symbol
_atom_site_fract_x
_atom_site_fract_y
_atom_site_fract_z
_atom_site_U_iso_or_equiv
_atom_site_adp_type
_atom_site_occupancy
_atom_site_symmetry_multiplicity
_atom_site_calc_flag
_atom_site_refinement_flags
Co2 Co 1.57937(7) 0.00961(6) 1.59650(5) 0.0340(2) Uani 1 1 d .
Co1 Co 1.75711(6) 0.54076(5) 1.06451(5) 0.0325(2) Uani 1 1 d .
O1 O 1.7339(3) 0.4180(3) 1.1533(2) 0.0403(10) Uani 1 1 d .
O2 O 1.8961(3) 0.5646(3) 1.2341(2) 0.0475(11) Uani 1 1 d .
O3 O 1.7027(3) 0.1119(2) 1.5186(2) 0.0401(10) Uani 1 1 d .
N1 N 1.7222(4) 0.6599(3) 1.1251(3) 0.0374(12) Uani 1 1 d .
N3 N 1.8978(4) 1.3117(3) 0.9893(3) 0.0390(12) Uani 1 1 d .
N4 N 2.0893(4) 1.3996(3) 0.9881(3) 0.0402(12) Uani 1 1 d .
N2 N 1.6434(4) 0.7761(4) 1.1383(4) 0.0438(12) Uani 1 1 d .
N5 N 1.6800(4) -0.0583(3) 1.6726(3) 0.0377(12) Uani 1 1 d .
C3 C 1.7792(4) 0.2407(4) 1.4042(3) 0.0324(13) Uani 1 1 d .
C26 C 1.7190(4) 1.1436(4) 0.9949(4) 0.0373(14) Uani 1 1 d .
C24 C 1.6228(5) 1.0337(5) 1.1167(4) 0.0476(16) Uani 1 1 d .
H24 H 1.5886 1.0282 1.1729 0.057 Uiso 1 1 calc R
C33 C 1.7967(5) -0.0234(5) 1.6960(4) 0.0522(17) Uani 1 1 d .
H33 H 1.8517 0.0457 1.6838 0.063 Uiso 1 1 calc R
C5 C 1.8479(4) 0.3946(4) 1.3056(3) 0.0300(13) Uani 1 1 d .
C21 C 1.7276(5) 0.7970(5) 1.2251(4) 0.0550(18) Uani 1 1 d .
H21 H 1.7489 0.8517 1.2793 0.066 Uiso 1 1 calc R
C4 C 1.7542(4) 0.3009(4) 1.3253(3) 0.0354(14) Uani 1 1 d .
H4 H 1.6764 0.2778 1.2877 0.042 Uiso 1 1 calc R
N6 N 1.8282(5) -0.1003(4) 1.7404(3) 0.0604(15) Uani 1 1 d .
C8 C 1.8943(5) 0.2746(4) 1.4553(3) 0.0408(15) Uani 1 1 d .
H8 H 1.9102 0.2352 1.5071 0.049 Uiso 1 1 calc R
C31 C 2.0769(5) 1.4007(5) 1.0867(4) 0.0561(17) Uani 1 1 d .
H31 H 2.1392 1.4330 1.1442 0.067 Uiso 1 1 calc R
C23 C 1.6252(4) 0.9422(5) 1.0729(4) 0.0410(15) Uani 1 1 d .
C1 C 1.8247(5) 0.4641(5) 1.2267(4) 0.0363(14) Uani 1 1 d .
C19 C 1.6438(5) 0.6940(4) 1.0807(4) 0.0412(15) Uani 1 1 d .
H19 H 1.5944 0.6641 1.0162 0.049 Uiso 1 1 calc R
C7 C 1.9896(4) 0.3665(4) 1.4325(3) 0.0375(15) Uani 1 1 d .
C29 C 1.7695(4) 1.2535(4) 0.9525(4) 0.0472(16) Uani 1 1 d .
H29A H 1.7503 1.2405 0.8787 0.057 Uiso 1 1 calc R
H29B H 1.7332 1.2992 0.9728 0.057 Uiso 1 1 calc R
C30 C 1.9797(5) 1.3445(4) 0.9333(4) 0.0422(16) Uani 1 1 d .
H30 H 1.9613 1.3299 0.8626 0.051 Uiso 1 1 calc R
C27 C 1.7208(5) 1.0516(5) 0.9507(4) 0.0535(17) Uani 1 1 d .
H27 H 1.7545 1.0572 0.8942 0.064 Uiso 1 1 calc R
C34 C 1.6319(5) -0.1634(4) 1.7024(4) 0.0564(18) Uani 1 1 d .
H34 H 1.5506 -0.2093 1.6954 0.068 Uiso 1 1 calc R
C28 C 1.6737(5) 0.9509(4) 0.9881(4) 0.0576(17) Uani 1 1 d .
H28 H 1.6745 0.8887 0.9564 0.069 Uiso 1 1 calc R
C6 C 1.9645(5) 0.4285(4) 1.3584(3) 0.0384(15) Uani 1 1 d .
H6 H 2.0261 0.4926 1.3447 0.046 Uiso 1 1 calc R
C25 C 1.6705(4) 1.1346(4) 1.0788(3) 0.0487(16) Uani 1 1 d .
H25 H 1.6697 1.1969 1.1104 0.058 Uiso 1 1 calc R
C32 C 1.9585(5) 1.3468(5) 1.0867(4) 0.0531(17) Uani 1 1 d .
H32 H 1.9253 1.3360 1.1438 0.064 Uiso 1 1 calc R
C20 C 1.7753(5) 0.7246(5) 1.2194(4) 0.0441(15) Uani 1 1 d .
H20 H 1.8332 0.7191 1.2697 0.053 Uiso 1 1 calc R
C37 C 1.9789(5) -0.0389(6) 1.9001(4) 0.0549(18) Uani 1 1 d .
C22 C 1.5645(5) 0.8291(4) 1.1105(4) 0.0564(17) Uani 1 1 d .
H22A H 1.5344 0.8387 1.1693 0.068 Uiso 1 1 calc R
H22B H 1.4963 0.7798 1.0574 0.068 Uiso 1 1 calc R
C2 C 1.6775(5) 0.1446(4) 1.4331(4) 0.0342(14) Uani 1 1 d .
C39 C 1.9663(5) -0.0724(6) 2.0679(5) 0.073(2) Uani 1 1 d .
H39 H 1.9428 -0.1224 2.1152 0.088 Uiso 1 1 calc R
C38 C 1.9447(5) -0.1131(5) 1.9677(5) 0.072(2) Uani 1 1 d .
H38 H 1.9076 -0.1895 1.9469 0.087 Uiso 1 1 calc R
C35 C 1.7216(6) -0.1895(5) 1.7438(4) 0.070(2) Uani 1 1 d .
H35 H 1.7126 -0.2557 1.7697 0.084 Uiso 1 1 calc R
C36 C 1.9509(5) -0.0830(5) 1.7893(4) 0.078(2) Uani 1 1 d .
H36A H 2.0086 -0.0303 1.7554 0.093 Uiso 1 1 calc R
H36B H 1.9561 -0.1531 1.7834 0.093 Uiso 1 1 calc R
O4 O 1.5764(3) 0.1037(3) 1.3729(2) 0.0392(10) Uani 1 1 d .
O6 O 2.3390(3) 0.4092(3) 1.5269(2) 0.0562(11) Uani 1 1 d .
O5 O 2.1020(3) 0.3897(3) 1.4885(3) 0.0547(12) Uani 1 1 d .
C9 C 2.2040(5) 0.4861(4) 1.4717(4) 0.0588(18) Uani 1 1 d .
H9A H 2.1914 0.5522 1.4785 0.071 Uiso 1 1 calc R
H9B H 2.2158 0.4762 1.4036 0.071 Uiso 1 1 calc R
C10 C 2.3125(5) 0.4983(5) 1.5510(4) 0.0570(18) Uani 1 1 d .
H10A H 2.3804 0.5692 1.5503 0.068 Uiso 1 1 calc R
H10B H 2.2955 0.4957 1.6184 0.068 Uiso 1 1 calc R
C12 C 2.4845(4) 0.4632(4) 1.6926(3) 0.0364(14) Uani 1 1 d .
H12 H 2.4753 0.5268 1.7075 0.044 Uiso 1 1 calc R
C11 C 2.4213(5) 0.3939(4) 1.5987(4) 0.0387(15) Uani 1 1 d .
C17 C 2.6200(4) 0.5048(4) 1.8624(3) 0.0345(15) Uani 1 1 d .
C14 C 2.5751(4) 0.3426(4) 1.7363(3) 0.0333(14) Uani 1 1 d .
H14 H 2.6266 0.3248 1.7828 0.040 Uiso 1 1 calc R
C16 C 2.4378(4) 0.3012(4) 1.5751(4) 0.0389(15) Uani 1 1 d .
H16 H 2.3967 0.2561 1.5133 0.047 Uiso 1 1 calc R
C13 C 2.5596(4) 0.4355(4) 1.7613(3) 0.0325(14) Uani 1 1 d .
C15 C 2.5160(4) 0.2757(4) 1.6443(4) 0.0344(14) Uani 1 1 d .
C18 C 2.5304(4) 0.1728(4) 1.6182(4) 0.0348(14) Uani 1 1 d .
O8 O 2.6445(3) 0.4524(2) 1.9352(2) 0.0380(10) Uani 1 1 d .
O10 O 2.5995(3) 0.1487(3) 1.6835(2) 0.0483(11) Uani 1 1 d .
O9 O 2.4715(3) 0.1130(3) 1.5361(2) 0.0482(11) Uani 1 1 d .
O7 O 2.6450(3) 0.6031(3) 1.8712(2) 0.0585(12) Uani 1 1 d .
O1W O 1.8320(4) -0.0139(4) 1.4410(3) 0.1135(17) Uani 1 1 d .
O2W O 2.0794(5) 0.1541(5) 1.4882(5) 0.182(3) Uani 1 1 d .
O3W O 2.1255(6) 0.7365(7) 1.3024(4) 0.113(4) Uani 0.50 1 d PU

loop_
_atom_site_aniso_label
_atom_site_aniso_U_11
_atom_site_aniso_U_22
_atom_site_aniso_U_33
_atom_site_aniso_U_23
_atom_site_aniso_U_13
_atom_site_aniso_U_12
Co2 0.0389(5) 0.0326(5) 0.0318(4) 0.0059(4) 0.0050(4) 0.0181(4)
Co1 0.0350(5) 0.0292(5) 0.0314(4) 0.0043(4) 0.0045(4) 0.0136(4)
O1 0.038(2) 0.043(2) 0.039(2) 0.0157(18) -0.0005(18) 0.0207(19)
O2 0.050(3) 0.039(2) 0.053(2) 0.017(2) 0.0143(19) 0.018(2)
O3 0.039(2) 0.040(2) 0.0361(19) 0.0124(18) 0.0043(17) 0.0142(18)
N1 0.044(3) 0.030(3) 0.044(3) 0.005(2) 0.013(2) 0.020(2)
N3 0.042(3) 0.045(3) 0.037(3) 0.012(2) 0.014(3) 0.023(2)
N4 0.041(3) 0.044(3) 0.036(3) 0.007(2) 0.014(2) 0.018(2)
N2 0.046(3) 0.031(3) 0.062(3) 0.005(3) 0.021(3) 0.021(3)
N5 0.038(3) 0.037(3) 0.037(2) 0.006(2) -0.002(2) 0.019(2)
C3 0.030(3) 0.038(3) 0.030(3) -0.001(3) -0.001(3) 0.019(3)
C26 0.033(3) 0.042(4) 0.043(3) 0.013(3) 0.013(3) 0.021(3)
C24 0.057(4) 0.054(4) 0.042(3) 0.007(3) 0.023(3) 0.030(3)
C33 0.059(4) 0.055(4) 0.045(3) 0.011(3) 0.009(3) 0.028(4)
C5 0.032(3) 0.032(3) 0.023(3) 0.009(2) 0.005(2) 0.011(3)
C21 0.073(5) 0.039(4) 0.050(4) -0.003(3) 0.027(4) 0.018(4)
C4 0.043(3) 0.046(3) 0.023(3) 0.003(3) 0.002(3) 0.028(3)
N6 0.066(4) 0.063(4) 0.062(3) 0.012(3) 0.006(3) 0.040(3)
C8 0.054(4) 0.044(4) 0.033(3) 0.019(3) 0.010(3) 0.028(3)
C31 0.058(4) 0.065(4) 0.038(3) -0.009(3) 0.003(3) 0.026(4)
C23 0.036(4) 0.042(4) 0.056(4) 0.010(3) 0.019(3) 0.025(3)
C1 0.033(4) 0.054(4) 0.035(3) 0.013(3) 0.018(3) 0.026(3)
C19 0.042(4) 0.033(4) 0.050(4) 0.007(3) 0.016(3) 0.015(3)
C7 0.024(3) 0.046(4) 0.036(3) 0.003(3) -0.004(3) 0.014(3)
C29 0.027(3) 0.047(4) 0.070(4) 0.019(3) 0.013(3) 0.017(3)
C30 0.040(4) 0.045(4) 0.038(3) 0.013(3) 0.010(3) 0.014(3)
C27 0.065(4) 0.060(4) 0.049(4) 0.011(4) 0.035(3) 0.030(4)
C34 0.059(4) 0.042(4) 0.064(4) 0.015(3) 0.003(3) 0.023(3)
C28 0.089(5) 0.047(4) 0.069(4) 0.008(3) 0.050(4) 0.046(4)
C6 0.045(4) 0.034(3) 0.038(3) 0.019(3) 0.013(3) 0.017(3)
C25 0.069(4) 0.038(4) 0.045(3) 0.007(3) 0.021(3) 0.025(3)
C32 0.047(4) 0.071(5) 0.045(4) 0.000(3) 0.024(3) 0.025(4)
C20 0.049(4) 0.046(4) 0.039(4) -0.004(3) 0.004(3) 0.026(3)
C37 0.056(4) 0.068(5) 0.049(4) 0.018(4) 0.003(3) 0.037(4)
C22 0.057(4) 0.046(4) 0.088(4) 0.023(4) 0.033(3) 0.036(3)
C2 0.041(4) 0.030(3) 0.036(3) 0.011(3) 0.018(3) 0.014(3)
C39 0.063(5) 0.060(5) 0.092(6) 0.042(5) 0.017(4) 0.021(4)
C38 0.079(5) 0.063(5) 0.063(4) 0.012(4) -0.004(4) 0.030(4)
C35 0.073(5) 0.045(4) 0.078(4) 0.025(4) 0.000(4) 0.018(4)
C36 0.052(4) 0.108(6) 0.084(5) 0.003(4) -0.009(4) 0.056(4)
O4 0.035(2) 0.042(2) 0.0348(19) 0.0099(18) 0.0020(18) 0.0141(19)
O6 0.071(3) 0.070(3) 0.044(2) -0.005(2) -0.011(2) 0.057(2)
O5 0.034(2) 0.050(3) 0.075(3) 0.026(2) 0.006(2) 0.014(2)
C9 0.052(4) 0.055(4) 0.065(4) 0.008(4) -0.003(3) 0.025(4)
C10 0.052(4) 0.060(4) 0.052(4) 0.006(3) -0.007(3) 0.027(4)
C12 0.034(3) 0.033(3) 0.042(3) 0.004(3) 0.004(3) 0.016(3)
C11 0.039(4) 0.044(4) 0.036(3) 0.009(3) 0.004(3) 0.023(3)
C17 0.037(3) 0.036(4) 0.022(3) 0.002(3) 0.003(3) 0.009(3)
C14 0.035(3) 0.042(4) 0.026(3) 0.012(3) 0.004(3) 0.021(3)
C16 0.043(4) 0.040(4) 0.034(3) 0.005(3) 0.002(3) 0.021(3)
C13 0.041(3) 0.028(3) 0.030(3) 0.009(3) 0.007(3) 0.017(3)
C15 0.037(3) 0.039(4) 0.037(3) 0.005(3) 0.009(3) 0.025(3)
C18 0.030(3) 0.034(3) 0.042(3) 0.007(3) 0.007(3) 0.016(3)
O8 0.037(2) 0.039(2) 0.0293(18) 0.0015(18) -0.0056(16) 0.0145(18)
O10 0.068(3) 0.039(2) 0.046(2) -0.0009(19) 0.004(2) 0.035(2)
O9 0.059(3) 0.044(2) 0.037(2) -0.0097(19) 0.003(2) 0.023(2)
O7 0.094(3) 0.027(2) 0.044(2) -0.0026(19) 0.001(2) 0.023(2)
O1W 0.142(5) 0.107(4) 0.103(3) -0.021(3) 0.002(3) 0.078(4)
O2W 0.133(5) 0.112(5) 0.302(7) -0.002(5) 0.010(5) 0.072(4)
O3W 0.072(5) 0.134(7) 0.013(3) -0.008(4) 0.005(4) -0.061(4)

loop_
_atom_type_symbol
_atom_type_description
_atom_type_scat_dispersion_real
_atom_type_scat_dispersion_imag
_atom_type_scat_source
C C 0.0033 0.0016 'International Tables Vol C Tables 4.2.6.8 and 6.1.1.4'
H H 0.0000 0.0000 'International Tables Vol C Tables 4.2.6.8 and 6.1.1.4'
N N 0.0061 0.0033 'International Tables Vol C Tables 4.2.6.8 and 6.1.1.4'
O O 0.0106 0.0060 'International Tables Vol C Tables 4.2.6.8 and 6.1.1.4'
Co Co 0.3494 0.9721 'International Tables Vol C Tables 4.2.6.8 and 6.1.1.4'

loop_
_geom_angle_atom_site_label_1
_geom_angle_atom_site_label_2
_geom_angle_atom_site_label_3
_geom_angle
_geom_angle_site_symmetry_1
_geom_angle_site_symmetry_3
N5 Co2 O4 94.53(14) . 2_858
N5 Co2 O10 110.39(15) . 1_455
O4 Co2 O10 98.87(14) 2_858 1_455
N5 Co2 O3 97.99(15) . .
O4 Co2 O3 161.39(12) 2_858 .
O10 Co2 O3 89.63(13) 1_455 .
N5 Co2 O9 89.37(15) . 2_958
O4 Co2 O9 83.06(13) 2_858 2_958
O10 Co2 O9 159.82(12) 1_455 2_958
O3 Co2 O9 83.37(12) . 2_958
N5 Co2 O9 169.05(15) . 1_455
O4 Co2 O9 86.40(12) 2_858 1_455
O10 Co2 O9 58.75(12) 1_455 1_455
O3 Co2 O9 83.92(12) . 1_455
O9 Co2 O9 101.57(12) 2_958 1_455
N5 Co2 Co2 143.30(13) . 2_858
O4 Co2 Co2 81.78(9) 2_858 2_858
O10 Co2 Co2 106.25(10) 1_455 2_858
O3 Co2 Co2 79.95(8) . 2_858
O9 Co2 Co2 53.93(9) 2_958 2_858
O9 Co2 Co2 47.63(9) 1_455 2_858
O8 Co1 O1 99.98(13) 1_454 .
O8 Co1 N1 115.64(16) 1_454 .
O1 Co1 N1 111.64(14) . .
O8 Co1 N4 97.71(15) 1_454 2_977
O1 Co1 N4 115.88(15) . 2_977
N1 Co1 N4 114.46(17) . 2_977
C1 O1 Co1 102.3(3) . .
C2 O3 Co2 125.6(3) . .
C19 N1 C20 105.2(5) . .
C19 N1 Co1 126.2(4) . .
C20 N1 Co1 128.6(4) . .
C30 N3 C32 106.0(4) . .
C30 N3 C29 126.8(4) . .
C32 N3 C29 127.1(5) . .
C30 N4 C31 104.9(4) . .
C30 N4 Co1 126.5(4) . 2_977
C31 N4 Co1 128.5(4) . 2_977
C19 N2 C21 106.2(5) . .
C19 N2 C22 125.0(5) . .
C21 N2 C22 128.8(6) . .
C33 N5 C34 105.4(4) . .
C33 N5 Co2 131.1(3) . .
C34 N5 Co2 123.2(4) . .
C8 C3 C4 119.2(4) . .
C8 C3 C2 121.3(4) . .
C4 C3 C2 119.5(4) . .
C27 C26 C25 118.9(5) . .
C27 C26 C29 120.8(5) . .
C25 C26 C29 120.3(5) . .
C23 C24 C25 120.7(5) . .
C23 C24 H24 119.6 . .
C25 C24 H24 119.6 . .
N5 C33 N6 112.4(5) . .
N5 C33 H33 123.8 . .
N6 C33 H33 123.8 . .
C6 C5 C4 121.6(4) . .
C6 C5 C1 118.0(4) . .
C4 C5 C1 120.3(4) . .
C20 C21 N2 108.2(6) . .
C20 C21 H21 125.9 . .
N2 C21 H21 125.9 . .
C5 C4 C3 118.6(4) . .
C5 C4 H4 120.7 . .
C3 C4 H4 120.7 . .
C33 N6 C35 105.1(5) . .
C33 N6 C36 126.8(5) . .
C35 N6 C36 127.3(5) . .
C3 C8 C7 122.2(4) . .
C3 C8 H8 118.9 . .
C7 C8 H8 118.9 . .
C32 C31 N4 108.5(5) . .
C32 C31 H31 125.8 . .
N4 C31 H31 125.8 . .
C24 C23 C28 119.0(5) . .
C24 C23 C22 120.4(5) . .
C28 C23 C22 120.3(5) . .
O2 C1 O1 121.8(4) . .
O2 C1 C5 119.2(5) . .
O1 C1 C5 118.9(5) . .
N1 C19 N2 112.5(5) . .
N1 C19 H19 123.8 . .
N2 C19 H19 123.8 . .
O5 C7 C6 125.4(4) . .
O5 C7 C8 116.0(4) . .
C6 C7 C8 118.6(5) . .
N3 C29 C26 110.6(4) . .
N3 C29 H29A 109.5 . .
C26 C29 H29A 109.5 . .
N3 C29 H29B 109.5 . .
C26 C29 H29B 109.5 . .
H29A C29 H29B 108.1 . .
N4 C30 N3 112.9(4) . .
N4 C30 H30 123.5 . .
N3 C30 H30 123.5 . .
C26 C27 C28 121.2(5) . .
C26 C27 H27 119.4 . .
C28 C27 H27 119.4 . .
C35 C34 N5 109.5(5) . .
C35 C34 H34 125.2 . .
N5 C34 H34 125.2 . .
C27 C28 C23 119.9(5) . .
C27 C28 H28 120.1 . .
C23 C28 H28 120.1 . .
C5 C6 C7 119.7(4) . .
C5 C6 H6 120.1 . .
C7 C6 H6 120.1 . .
C26 C25 C24 120.3(5) . .
C26 C25 H25 119.8 . .
C24 C25 H25 119.8 . .
N3 C32 C31 107.7(5) . .
N3 C32 H32 126.2 . .
C31 C32 H32 126.2 . .
C21 C20 N1 107.8(5) . .
C21 C20 H20 126.1 . .
N1 C20 H20 126.1 . .
C38 C37 C39 120.1(6) . 2_959
C38 C37 C36 118.3(7) . .
C39 C37 C36 121.6(6) 2_959 .
N2 C22 C23 113.7(4) . .
N2 C22 H22A 108.8 . .
C23 C22 H22A 108.8 . .
N2 C22 H22B 108.8 . .
C23 C22 H22B 108.8 . .
H22A C22 H22B 107.7 . .
O4 C2 O3 125.6(4) . .
O4 C2 C3 118.6(4) . .
O3 C2 C3 115.8(4) . .
C37 C39 C38 121.8(6) 2_959 .
C37 C39 H39 119.1 2_959 .
C38 C39 H39 119.1 . .
C37 C38 C39 118.1(6) . .
C37 C38 H38 121.0 . .
C39 C38 H38 121.0 . .
C34 C35 N6 107.5(5) . .
C34 C35 H35 126.2 . .
N6 C35 H35 126.2 . .
N6 C36 C37 109.3(5) . .
N6 C36 H36A 109.8 . .
C37 C36 H36A 109.8 . .
N6 C36 H36B 109.8 . .
C37 C36 H36B 109.8 . .
H36A C36 H36B 108.3 . .
C2 O4 Co2 125.9(2) . 2_858
C11 O6 C10 117.0(4) . .
C7 O5 C9 118.9(3) . .
O5 C9 C10 107.4(4) . .
O5 C9 H9A 110.2 . .
C10 C9 H9A 110.2 . .
O5 C9 H9B 110.2 . .
C10 C9 H9B 110.2 . .
H9A C9 H9B 108.5 . .
O6 C10 C9 107.9(5) . .
O6 C10 H10A 110.1 . .
C9 C10 H10A 110.1 . .
O6 C10 H10B 110.1 . .
C9 C10 H10B 110.1 . .
H10A C10 H10B 108.4 . .
C13 C12 C11 119.4(5) . .
C13 C12 H12 120.3 . .
C11 C12 H12 120.3 . .
O6 C11 C16 114.9(5) . .
O6 C11 C12 124.8(5) . .
C16 C11 C12 120.3(5) . .
O7 C17 O8 124.8(5) . .
O7 C17 C13 120.3(4) . .
O8 C17 C13 114.8(5) . .
C15 C14 C13 121.8(5) . .
C15 C14 H14 119.1 . .
C13 C14 H14 119.1 . .
C11 C16 C15 119.6(5) . .
C11 C16 H16 120.2 . .
C15 C16 H16 120.2 . .
C12 C13 C14 119.4(5) . .
C12 C13 C17 119.1(5) . .
C14 C13 C17 121.4(4) . .
C14 C15 C16 119.4(5) . .
C14 C15 C18 121.8(5) . .
C16 C15 C18 118.8(5) . .
O9 C18 O10 122.7(5) . .
O9 C18 C15 119.2(5) . .
O10 C18 C15 118.1(5) . .
C17 O8 Co1 118.6(3) . 1_656
C18 O10 Co2 96.3(3) . 1_655
C18 O9 Co2 159.2(4) . 2_958
C18 O9 Co2 82.1(3) . 1_655
Co2 O9 Co2 78.43(12) 2_958 1_655

loop_
_geom_bond_atom_site_label_1
_geom_bond_atom_site_label_2
_geom_bond_distance
_geom_bond_site_symmetry_2
Co2 N5 2.016(4) .
Co2 O4 2.032(3) 2_858
Co2 O10 2.064(4) 1_455
Co2 O3 2.067(3) .
Co2 O9 2.187(4) 2_958
Co2 O9 2.393(4) 1_455
Co2 Co2 2.9000(13) 2_858
Co1 O8 1.989(3) 1_454
Co1 O1 2.010(2) .
Co1 N1 2.020(4) .
Co1 N4 2.036(4) 2_977
O1 C1 1.267(5) .
O2 C1 1.245(5) .
O3 C2 1.276(4) .
N1 C19 1.318(6) .
N1 C20 1.388(6) .
N3 C30 1.328(5) .
N3 C32 1.343(5) .
N3 C29 1.443(5) .
N4 C30 1.311(5) .
N4 C31 1.366(5) .
N4 Co1 2.036(4) 2_977
N2 C19 1.330(6) .
N2 C21 1.356(6) .
N2 C22 1.459(6) .
N5 C33 1.315(6) .
N5 C34 1.376(5) .
C3 C8 1.358(6) .
C3 C4 1.421(5) .
C3 C2 1.501(6) .
C26 C27 1.363(7) .
C26 C25 1.370(6) .
C26 C29 1.508(6) .
C24 C23 1.361(7) .
C24 C25 1.378(6) .
C24 H24 0.9300 .
C33 N6 1.370(6) .
C33 H33 0.9300 .
C5 C6 1.380(6) .
C5 C4 1.381(5) .
C5 C1 1.501(5) .
C21 C20 1.353(7) .
C21 H21 0.9300 .
C4 H4 0.9300 .
N6 C35 1.374(6) .
N6 C36 1.484(6) .
C8 C7 1.396(6) .
C8 H8 0.9300 .
C31 C32 1.358(6) .
C31 H31 0.9300 .
C23 C28 1.380(6) .
C23 C22 1.525(6) .
C19 H19 0.9300 .
C7 O5 1.377(5) .
C7 C6 1.392(6) .
C29 H29A 0.9700 .
C29 H29B 0.9700 .
C30 H30 0.9300 .
C27 C28 1.372(6) .
C27 H27 0.9300 .
C34 C35 1.357(7) .
C34 H34 0.9300 .
C28 H28 0.9300 .
C6 H6 0.9300 .
C25 H25 0.9300 .
C32 H32 0.9300 .
C20 H20 0.9300 .
C37 C38 1.354(6) .
C37 C39 1.359(8) 2_959
C37 C36 1.506(7) .
C22 H22A 0.9700 .
C22 H22B 0.9700 .
C2 O4 1.256(5) .
C39 C37 1.359(8) 2_959
C39 C38 1.372(8) .
C39 H39 0.9300 .
C38 H38 0.9300 .
C35 H35 0.9300 .
C36 H36A 0.9700 .
C36 H36B 0.9700 .
O4 Co2 2.032(3) 2_858
O6 C11 1.371(5) .
O6 C10 1.416(6) .
O5 C9 1.440(5) .
C9 C10 1.518(6) .
C9 H9A 0.9700 .
C9 H9B 0.9700 .
C10 H10A 0.9700 .
C10 H10B 0.9700 .
C12 C13 1.375(6) .
C12 C11 1.418(6) .
C12 H12 0.9300 .
C11 C16 1.384(7) .
C17 O7 1.210(5) .
C17 O8 1.289(5) .
C17 C13 1.491(6) .
C14 C15 1.382(6) .
C14 C13 1.382(7) .
C14 H14 0.9300 .
C16 C15 1.389(6) .
C16 H16 0.9300 .
C15 C18 1.505(7) .
C18 O9 1.243(5) .
C18 O10 1.270(5) .
O8 Co1 1.989(3) 1_656
O10 Co2 2.064(3) 1_655
O9 Co2 2.187(4) 2_958
O9 Co2 2.393(4) 1_655

loop_
_geom_torsion_atom_site_label_1
_geom_torsion_atom_site_label_2
_geom_torsion_atom_site_label_3
_geom_torsion_atom_site_label_4
_geom_torsion
_geom_torsion_site_symmetry_1
_geom_torsion_site_symmetry_4
O8 Co1 O1 C1 163.5(3) 1_454 .
N1 Co1 O1 C1 -73.7(4) . .
N4 Co1 O1 C1 59.8(4) 2_977 .
N5 Co2 O3 C2 152.9(4) . .
O4 Co2 O3 C2 21.1(7) 2_858 .
O10 Co2 O3 C2 -96.5(4) 1_455 .
O9 Co2 O3 C2 64.5(4) 2_958 .
O9 Co2 O3 C2 -37.9(4) 1_455 .
Co2 Co2 O3 C2 10.1(4) 2_858 .
O8 Co1 N1 C19 -10.0(4) 1_454 .
O1 Co1 N1 C19 -123.5(3) . .
N4 Co1 N1 C19 102.4(4) 2_977 .
O8 Co1 N1 C20 171.5(4) 1_454 .
O1 Co1 N1 C20 58.1(4) . .
N4 Co1 N1 C20 -76.0(4) 2_977 .
O4 Co2 N5 C33 -172.3(5) 2_858 .
O10 Co2 N5 C33 -71.0(5) 1_455 .
O3 Co2 N5 C33 21.5(5) . .
O9 Co2 N5 C33 104.8(5) 2_958 .
O9 Co2 N5 C33 -77.8(10) 1_455 .
Co2 Co2 N5 C33 105.4(5) 2_858 .
O4 Co2 N5 C34 14.8(4) 2_858 .
O10 Co2 N5 C34 116.0(4) 1_455 .
O3 Co2 N5 C34 -151.4(4) . .
O9 Co2 N5 C34 -68.2(4) 2_958 .
O9 Co2 N5 C34 109.2(8) 1_455 .
Co2 Co2 N5 C34 -67.5(5) 2_858 .
C34 N5 C33 N6 -0.3(6) . .
Co2 N5 C33 N6 -174.2(3) . .
C19 N2 C21 C20 -1.7(6) . .
C22 N2 C21 C20 177.4(4) . .
C6 C5 C4 C3 1.9(8) . .
C1 C5 C4 C3 -176.8(4) . .
C8 C3 C4 C5 -2.3(7) . .
C2 C3 C4 C5 174.7(5) . .
N5 C33 N6 C35 0.3(7) . .
N5 C33 N6 C36 -170.7(5) . .
C4 C3 C8 C7 -0.4(8) . .
C2 C3 C8 C7 -177.3(5) . .
C30 N4 C31 C32 -0.9(6) . .
Co1 N4 C31 C32 -176.8(4) 2_977 .
C25 C24 C23 C28 -1.5(8) . .
C25 C24 C23 C22 -175.6(4) . .
Co1 O1 C1 O2 5.3(6) . .
Co1 O1 C1 C5 -173.4(4) . .
C6 C5 C1 O2 -24.8(7) . .
C4 C5 C1 O2 154.0(5) . .
C6 C5 C1 O1 153.9(5) . .
C4 C5 C1 O1 -27.3(7) . .
C20 N1 C19 N2 0.7(5) . .
Co1 N1 C19 N2 -178.0(3) . .
C21 N2 C19 N1 0.6(6) . .
C22 N2 C19 N1 -178.5(4) . .
C3 C8 C7 O5 -178.4(5) . .
C3 C8 C7 C6 3.4(8) . .
C30 N3 C29 C26 121.3(5) . .
C32 N3 C29 C26 -60.9(7) . .
C27 C26 C29 N3 -82.5(6) . .
C25 C26 C29 N3 97.4(5) . .
C31 N4 C30 N3 1.0(6) . .
Co1 N4 C30 N3 177.0(3) 2_977 .
C32 N3 C30 N4 -0.7(6) . .
C29 N3 C30 N4 177.4(5) . .
C25 C26 C27 C28 0.8(8) . .
C29 C26 C27 C28 -179.2(4) . .
C33 N5 C34 C35 0.2(6) . .
Co2 N5 C34 C35 174.7(4) . .
C26 C27 C28 C23 -1.0(8) . .
C24 C23 C28 C27 1.4(8) . .
C22 C23 C28 C27 175.5(5) . .
C4 C5 C6 C7 1.0(8) . .
C1 C5 C6 C7 179.8(5) . .
O5 C7 C6 C5 178.2(5) . .
C8 C7 C6 C5 -3.6(8) . .
C27 C26 C25 C24 -1.0(8) . .
C29 C26 C25 C24 179.1(4) . .
C23 C24 C25 C26 1.3(8) . .
C30 N3 C32 C31 0.2(7) . .
C29 N3 C32 C31 -178.0(5) . .
N4 C31 C32 N3 0.4(7) . .
N2 C21 C20 N1 2.1(6) . .
C19 N1 C20 C21 -1.7(5) . .
Co1 N1 C20 C21 177.0(3) . .
C19 N2 C22 C23 -101.7(6) . .
C21 N2 C22 C23 79.4(6) . .
C24 C23 C22 N2 -126.1(6) . .
C28 C23 C22 N2 59.8(7) . .
Co2 O3 C2 O4 -15.0(8) . .
Co2 O3 C2 C3 164.7(3) . .
C8 C3 C2 O4 -167.2(5) . .
C4 C3 C2 O4 15.9(7) . .
C8 C3 C2 O3 13.1(7) . .
C4 C3 C2 O3 -163.8(4) . .
C39 C37 C38 C39 0.5(10) 2_959 .
C36 C37 C38 C39 -177.5(5) . .
C37 C39 C38 C37 -0.5(11) 2_959 .
N5 C34 C35 N6 0.0(6) . .
C33 N6 C35 C34 -0.1(6) . .
C36 N6 C35 C34 170.7(5) . .
C33 N6 C36 C37 88.3(7) . .
C35 N6 C36 C37 -80.7(8) . .
C38 C37 C36 N6 86.2(6) . .
C39 C37 C36 N6 -91.8(7) 2_959 .
O3 C2 O4 Co2 9.5(8) . 2_858
C3 C2 O4 Co2 -170.2(3) . 2_858
C6 C7 O5 C9 0.6(8) . .
C8 C7 O5 C9 -177.6(5) . .
C7 O5 C9 C10 173.8(5) . .
C11 O6 C10 C9 -169.3(4) . .
O5 C9 C10 O6 69.7(6) . .
C10 O6 C11 C16 175.5(5) . .
C10 O6 C11 C12 -2.6(7) . .
C13 C12 C11 O6 176.0(4) . .
C13 C12 C11 C16 -1.9(7) . .
O6 C11 C16 C15 -177.7(4) . .
C12 C11 C16 C15 0.4(7) . .
C11 C12 C13 C14 2.1(7) . .
C11 C12 C13 C17 -176.3(4) . .
C15 C14 C13 C12 -0.8(7) . .
C15 C14 C13 C17 177.6(4) . .
O7 C17 C13 C12 -30.1(7) . .
O8 C17 C13 C12 151.6(4) . .
O7 C17 C13 C14 151.5(5) . .
O8 C17 C13 C14 -26.7(7) . .
C13 C14 C15 C16 -0.8(7) . .
C13 C14 C15 C18 -178.3(4) . .
C11 C16 C15 C14 0.9(7) . .
C11 C16 C15 C18 178.5(5) . .
C14 C15 C18 O9 177.2(4) . .
C16 C15 C18 O9 -0.4(7) . .
C14 C15 C18 O10 -0.4(7) . .
C16 C15 C18 O10 -177.9(4) . .
O7 C17 O8 Co1 -12.2(7) . 1_656
C13 C17 O8 Co1 166.0(3) . 1_656
O9 C18 O10 Co2 4.6(5) . 1_655
C15 C18 O10 Co2 -178.0(4) . 1_655
O10 C18 O9 Co2 -24.2(11) . 2_958
C15 C18 O9 Co2 158.4(6) . 2_958
O10 C18 O9 Co2 -4.0(4) . 1_655
C15 C18 O9 Co2 178.6(4) . 1_655
